data_8100779
loop_
_publ_author_name
'Zhu, L.-G.'
'Kitagawa, S.'

_publ_section_title
;
Crystal structure of di(3-aminopyridine)disalicylatocopper(II), 
C~24~H~22~CuN~4~O~6~
;
_journal_issue 4
_journal_name_full 'Zeitschrift f\"ur Kristallographie - New Crystal Structures'
_journal_page_first 579
_journal_page_last 580
_journal_volume 217
_journal_year 2002
_chemical_formula_moiety 'C12 H11 Cu0.50 N2 O3 '
_chemical_formula_structural 'C24 H22 Cu N4 O6'
_chemical_formula_sum 'C24 H22 Cu N4 O6'
_chemical_formula_weight 263.00
_chemical_name_systematic
;
di(3-aminopyridine)di(salicylate)copper(II)
;
_space_group_IT_number 14
_symmetry_cell_setting monoclinic
_symmetry_space_group_name_Hall '-P 2ybc'
_symmetry_space_group_name_H-M 'P 1 21/c 1'
_cell_angle_alpha 90
_cell_angle_beta 95.7579(7)
_cell_angle_gamma 90
_cell_formula_units_Z 2
_cell_length_a 7.364(2)
_cell_length_b 6.455(1)
_cell_length_c 24.3816(7)
_cell_measurement_temperature 296.2
_cell_volume 1153.1(3)
_exptl_crystal_density_diffrn 1.515
_cod_original_sg_symbol_H-M 'P 21/c'
_cod_original_formula_sum 'C24 H22 Cu1 N4 O6'
_cod_database_code 8100779

loop_
_symmetry_equiv_pos_as_xyz
x,y,z
-x,1/2+y,1/2-z
-x,-y,-z
x,1/2-y,1/2+z

loop_
_atom_site_label
_atom_site_type_symbol
_atom_site_fract_x
_atom_site_fract_y
_atom_site_fract_z
_atom_site_U_iso_or_equiv
_atom_site_adp_type
_atom_site_occupancy
_atom_site_calc_flag
_atom_site_refinement_flags
_atom_site_disorder_assembly
_atom_site_disorder_group
Cu(1) Cu 0.0000 0.0000 0.0000 0.0530(1) Uani 1.00 d S . .
O(1) O 0.0316(2) -0.1224(3) -0.07123(7) 0.0541(5) Uani 1.00 d . . .
O(2) O 0.2765(5) 0.0455(4) -0.0914(1) 0.110(1) Uani 1.00 d . . .
O(3) O 0.4297(4) -0.0450(5) -0.1769(1) 0.0891(9) Uani 1.00 d . . .
N(1) N -0.1685(3) 0.2223(3) -0.03709(8) 0.0425(6) Uani 1.00 d . . .
N(2) N -0.3154(4) 0.7494(4) -0.0097(1) 0.0606(8) Uani 1.00 d . . .
C(1) C 0.1606(4) -0.0896(4) -0.10108(10) 0.0501(7) Uani 1.00 d . . .
C(2) C 0.1726(3) -0.2304(4) -0.14860(9) 0.0424(6) Uani 1.00 d . . .
C(3) C 0.3093(4) -0.2021(4) -0.1841(1) 0.0514(8) Uani 1.00 d . . .
C(4) C 0.3287(5) -0.3418(6) -0.2259(1) 0.0644(10) Uani 1.00 d . . .
C(5) C 0.2161(6) -0.5032(6) -0.2339(1) 0.081(1) Uani 1.00 d . . .
C(6) C 0.0785(6) -0.5339(6) -0.2004(2) 0.094(1) Uani 1.00 d . . .
C(7) C 0.0589(4) -0.3987(5) -0.1579(1) 0.068(1) Uani 1.00 d . . .
C(8) C -0.1997(3) 0.4021(4) -0.0119(1) 0.0412(7) Uani 1.00 d . . .
C(9) C -0.3019(3) 0.5619(4) -0.0365(1) 0.0446(7) Uani 1.00 d . . .
C(10) C -0.3812(4) 0.5299(4) -0.0899(1) 0.0545(8) Uani 1.00 d . . .
C(11) C -0.3531(4) 0.3458(4) -0.1158(1) 0.0565(8) Uani 1.00 d . . .
C(12) C -0.2471(4) 0.1963(4) -0.0890(1) 0.0498(8) Uani 1.00 d . . .
H(1) H 0.405(7) 0.028(7) -0.155(2) 0.12(2) Uiso 1.00 calc . . .
H(2) H 0.426(4) -0.317(5) -0.247(1) 0.076(9) Uiso 1.00 calc . . .
H(3) H 0.220(5) -0.590(6) -0.260(1) 0.09(1) Uiso 1.00 calc . . .
H(4) H 0.012(6) -0.635(7) -0.202(2) 0.11(1) Uiso 1.00 calc . . .
H(5) H -0.024(5) -0.415(6) -0.136(1) 0.08(1) Uiso 1.00 calc . . .
H(6) H -0.142(3) 0.419(4) 0.0229(10) 0.039(6) Uiso 1.00 calc . . .
H(7) H -0.305(4) 0.754(4) 0.024(1) 0.052(9) Uiso 1.00 calc . . .
H(8) H -0.398(4) 0.817(5) -0.023(1) 0.06(1) Uiso 1.00 calc . . .
H(9) H -0.440(3) 0.628(4) -0.110(1) 0.050(7) Uiso 1.00 calc . . .
H(10) H -0.393(4) 0.321(4) -0.153(1) 0.066(9) Uiso 1.00 calc . . .
H(11) H -0.217(3) 0.072(4) -0.105(1) 0.045(6) Uiso 1.00 calc . . .

loop_
_atom_site_aniso_label
_atom_site_aniso_U_11
_atom_site_aniso_U_22
_atom_site_aniso_U_33
_atom_site_aniso_U_12
_atom_site_aniso_U_13
_atom_site_aniso_U_23
Cu(1) 0.0748(4) 0.0461(3) 0.0423(3) 0.0171(2) 0.0268(2) 0.0060(2)
O(1) 0.064(1) 0.055(1) 0.0467(10) 0.0124(9) 0.0245(9) 0.0015(8)
O(2) 0.158(3) 0.101(2) 0.082(2) -0.077(2) 0.064(2) -0.052(1)
O(3) 0.101(2) 0.100(2) 0.074(2) -0.044(2) 0.049(1) -0.015(1)
N(1) 0.045(1) 0.036(1) 0.048(1) -0.0052(8) 0.0128(9) -0.0028(9)
N(2) 0.081(2) 0.042(1) 0.061(2) 0.011(1) 0.019(2) -0.001(1)
C(1) 0.066(2) 0.047(1) 0.040(1) -0.002(1) 0.019(1) -0.002(1)
C(2) 0.041(1) 0.050(1) 0.037(1) 0.001(1) 0.0073(10) -0.003(1)
C(3) 0.054(2) 0.066(2) 0.036(1) 0.000(1) 0.011(1) 0.001(1)
C(4) 0.066(2) 0.089(2) 0.041(1) 0.014(2) 0.015(1) -0.007(2)
C(5) 0.093(3) 0.093(3) 0.057(2) 0.017(2) 0.007(2) -0.034(2)
C(6) 0.091(3) 0.084(3) 0.107(3) -0.027(2) 0.012(2) -0.044(2)
C(7) 0.057(2) 0.074(2) 0.074(2) -0.014(2) 0.020(2) -0.023(2)
C(8) 0.041(1) 0.040(1) 0.045(1) -0.005(1) 0.013(1) 0.000(1)
C(9) 0.046(1) 0.037(1) 0.054(1) -0.0035(10) 0.019(1) 0.001(1)
C(10) 0.052(2) 0.052(2) 0.059(2) 0.005(1) 0.003(1) 0.006(1)
C(11) 0.059(2) 0.056(2) 0.053(2) -0.007(1) -0.003(1) -0.004(1)
C(12) 0.055(2) 0.039(1) 0.056(2) -0.004(1) 0.009(1) -0.007(1)

loop_
_geom_bond_atom_site_label_1
_geom_bond_atom_site_label_2
_geom_bond_distance
_geom_bond_site_symmetry_1
_geom_bond_site_symmetry_2
_geom_bond_publ_flag
Cu(1) O(1) 1.943(2) . . yes
Cu(1) O(1) 1.943(2) . 3_555 yes
Cu(1) N(1) 2.047(2) . . yes
Cu(1) N(1) 2.047(2) . 3_555 yes
O(1) O(2) 2.201(4) . . yes
O(1) C(1) 1.271(3) . . yes
O(2) C(1) 1.227(4) . . yes
O(3) C(3) 1.347(4) . . yes
O(3) C(4) 2.339(4) . . yes
N(1) C(8) 1.344(3) . . yes
N(1) C(12) 1.348(3) . . yes
N(2) C(9) 1.383(4) . . yes
C(1) C(2) 1.482(4) . . yes
C(2) C(3) 1.403(4) . . yes
C(2) C(7) 1.377(4) . . yes
C(3) C(4) 1.378(4) . . yes
C(4) C(5) 1.334(6) . . yes
C(5) C(6) 1.378(6) . . yes
C(6) C(7) 1.374(6) . . yes
C(8) C(9) 1.379(3) . . yes
C(8) C(12) 2.300(4) . . yes
C(9) C(10) 1.388(4) . . yes
C(10) C(11) 1.371(4) . . yes
C(11) C(12) 1.366(4) . . yes
